data_4331284
loop_
_publ_author_name
'Qingsong Dong'
'Yanxia Zhao'
'Yuanting Su'
'Ji-Hu Su'
'Biao Wu'
'Xiao-Juan Yang'

_publ_contact_author_address
; Lanzhou Institute of Chemical Physics, 
Chinese Academy of Sciences, Lanzhou 730000, P. R. China
;
_publ_contact_author_email yangxj@lzb.ac.cn
_publ_contact_author_fax +86-931-4968286
_publ_contact_author_name 'Xiao-Juan, Yang'
_publ_contact_author_phone +86-931-4968286
_publ_section_title
;
 Synthesis and Reactivity of Nickel Hydride Complexes of an \a-Diimine
 Ligand
;
_journal_name_full 'Inorganic Chemistry'
_journal_page_first 13162
_journal_page_last 13170
_journal_paper_doi 10.1021/ic301392p
_journal_volume 51
_journal_year 2012
_chemical_formula_sum 'C72 H122 K N4 Ni2 O8'
_chemical_formula_weight 1328.22
_chemical_name_systematic
; 
 ? 
;
_space_group_IT_number 60
_symmetry_cell_setting orthorhombic
_symmetry_space_group_name_Hall '-P 2n 2ab'
_symmetry_space_group_name_H-M 'P b c n'
_atom_sites_solution_hydrogens geom
_atom_sites_solution_primary direct
_atom_sites_solution_secondary difmap
_audit_creation_method SHELXL-97
_cell_angle_alpha 90.00
_cell_angle_beta 90.00
_cell_angle_gamma 90.00
_cell_formula_units_Z 4
_cell_length_a 13.2561(13)
_cell_length_b 36.709(4)
_cell_length_c 17.7651(17)
_cell_measurement_temperature 293(2)
_cell_volume 8644.8(15)
_computing_cell_refinement 'Bruker SMART'
_computing_data_collection 'Bruker SMART APEX II'
_computing_data_reduction 'Bruker SAINT'
_computing_molecular_graphics SHELXTL
_computing_publication_material SHELXTL
_computing_structure_refinement 'SHELXL-97 (Sheldrick, 1997)'
_computing_structure_solution 'SHELXS-97 (Sheldrick, 1990)'
_diffrn_ambient_temperature 293(2)
_diffrn_measured_fraction_theta_full 0.997
_diffrn_measured_fraction_theta_max 0.997
_diffrn_measurement_device_type 'Bruker APEX II area detector'
_diffrn_measurement_method '\w scan'
_diffrn_radiation_monochromator graphite
_diffrn_radiation_source 'fine-focus sealed tube'
_diffrn_radiation_type MoK\a
_diffrn_radiation_wavelength 0.71073
_diffrn_reflns_av_R_equivalents 0.0601
_diffrn_reflns_av_sigmaI/netI 0.0448
_diffrn_reflns_limit_h_max 12
_diffrn_reflns_limit_h_min -16
_diffrn_reflns_limit_k_max 45
_diffrn_reflns_limit_k_min -45
_diffrn_reflns_limit_l_max 21
_diffrn_reflns_limit_l_min -21
_diffrn_reflns_number 59588
_diffrn_reflns_theta_full 26.02
_diffrn_reflns_theta_max 26.02
_diffrn_reflns_theta_min 1.60
_exptl_absorpt_coefficient_mu 0.528
_exptl_absorpt_correction_T_max 0.9017
_exptl_absorpt_correction_T_min 0.8792
_exptl_absorpt_correction_type multi-scan
_exptl_absorpt_process_details SADABS
_exptl_crystal_colour dark-purple
_exptl_crystal_density_diffrn 1.011
_exptl_crystal_description block
_exptl_crystal_F_000 2860
_exptl_crystal_size_max 0.25
_exptl_crystal_size_mid 0.23
_exptl_crystal_size_min 0.20
_platon_squeeze_details
;
;
_refine_diff_density_max 0.352
_refine_diff_density_min -1.241
_refine_diff_density_rms 0.061
_refine_ls_extinction_method none
_refine_ls_goodness_of_fit_ref 1.126
_refine_ls_hydrogen_treatment mixed
_refine_ls_matrix_type full
_refine_ls_number_parameters 411
_refine_ls_number_reflns 8502
_refine_ls_number_restraints 6
_refine_ls_restrained_S_all 1.156
_refine_ls_R_factor_all 0.1167
_refine_ls_R_factor_gt 0.0756
_refine_ls_shift/su_max 0.000
_refine_ls_shift/su_mean 0.000
_refine_ls_structure_factor_coef Fsqd
_refine_ls_weighting_details 'calc w=1/[\s^2^(Fo^2^)+(0.0916P)^2^+5.9819P] where P=(Fo^2^+2Fc^2^)/3'
_refine_ls_weighting_scheme calc
_refine_ls_wR_factor_gt 0.1973
_refine_ls_wR_factor_ref 0.2168
_reflns_number_gt 5489
_reflns_number_total 8502
_reflns_threshold_expression >2sigma(I)
_cod_data_source_file ic301392p_si_002_03.cif
_cod_data_source_block LNiHKDME
_cod_original_cell_volume 8644.8(14)
_cod_database_code 4331284

loop_
_symmetry_equiv_pos_as_xyz
'x, y, z'
'-x+1/2, -y+1/2, z+1/2'
'-x, y, -z+1/2'
'x+1/2, -y+1/2, -z'
'-x, -y, -z'
'x-1/2, y-1/2, -z-1/2'
'x, -y, z-1/2'
'-x-1/2, y-1/2, z'

loop_
_atom_site_label
_atom_site_type_symbol
_atom_site_fract_x
_atom_site_fract_y
_atom_site_fract_z
_atom_site_U_iso_or_equiv
_atom_site_adp_type
_atom_site_occupancy
_atom_site_symmetry_multiplicity
_atom_site_calc_flag
_atom_site_refinement_flags
Ni1 Ni 0.51433(4) 0.886623(14) 0.31681(3) 0.04891(19) Uani 1 1 d .
K1 K 1.0000 0.87769(5) 0.7500 0.0869(5) Uani 1 2 d S
O1 O 1.1904(5) 0.91688(19) 0.7201(4) 0.157(2) Uani 1 1 d .
O2 O 1.0139(6) 0.9319(2) 0.6402(4) 0.174(3) Uani 1 1 d .
O3 O 0.9369(6) 0.8386(2) 0.6205(3) 0.175(3) Uani 1 1 d .
O4 O 0.8471(6) 0.8235(2) 0.7496(5) 0.169(3) Uani 1 1 d .
N1 N 0.6215(2) 0.87948(9) 0.38827(18) 0.0531(8) Uani 1 1 d .
N2 N 0.4393(3) 0.89627(9) 0.40740(18) 0.0546(8) Uani 1 1 d .
C1 C 0.5942(4) 0.88487(11) 0.4603(2) 0.0571(10) Uani 1 1 d .
C2 C 0.4941(4) 0.89526(13) 0.4708(2) 0.0628(12) Uani 1 1 d .
C3 C 0.6666(4) 0.88031(14) 0.5247(3) 0.0779(14) Uani 1 1 d .
H3A H 0.6484 0.8592 0.5534 0.117 Uiso 1 1 calc R
H3B H 0.6640 0.9015 0.5564 0.117 Uiso 1 1 calc R
H3C H 0.7338 0.8774 0.5054 0.117 Uiso 1 1 calc R
C4 C 0.4503(4) 0.90285(17) 0.5466(3) 0.0870(16) Uani 1 1 d .
H4A H 0.4215 0.9268 0.5471 0.130 Uiso 1 1 calc R
H4B H 0.5025 0.9013 0.5840 0.130 Uiso 1 1 calc R
H4C H 0.3988 0.8852 0.5575 0.130 Uiso 1 1 calc R
C5 C 0.7182(3) 0.86377(12) 0.3721(2) 0.0594(11) Uani 1 1 d .
C6 C 0.7316(4) 0.82609(14) 0.3808(3) 0.0768(14) Uani 1 1 d .
C7 C 0.8258(5) 0.81149(18) 0.3638(4) 0.098(2) Uani 1 1 d .
H7 H 0.8356 0.7865 0.3674 0.118 Uiso 1 1 calc R
C8 C 0.9045(5) 0.8334(2) 0.3418(4) 0.107(2) Uani 1 1 d .
H8 H 0.9680 0.8234 0.3335 0.128 Uiso 1 1 calc R
C9 C 0.8895(4) 0.8696(2) 0.3321(3) 0.0993(19) Uani 1 1 d .
H9 H 0.9425 0.8839 0.3147 0.119 Uiso 1 1 calc R
C10 C 0.7967(4) 0.88611(15) 0.3474(3) 0.0729(13) Uani 1 1 d .
C11 C 0.6442(5) 0.80193(15) 0.4026(4) 0.0965(19) Uani 1 1 d .
H11 H 0.5970 0.8171 0.4312 0.116 Uiso 1 1 calc R
C12 C 0.5881(7) 0.78885(19) 0.3334(4) 0.138(3) Uani 1 1 d .
H12A H 0.5666 0.8095 0.3042 0.206 Uiso 1 1 calc R
H12B H 0.5303 0.7749 0.3485 0.206 Uiso 1 1 calc R
H12C H 0.6320 0.7739 0.3035 0.206 Uiso 1 1 calc R
C13 C 0.6710(7) 0.7697(2) 0.4525(4) 0.151(3) Uani 1 1 d .
H13A H 0.7151 0.7536 0.4256 0.226 Uiso 1 1 calc R
H13B H 0.6106 0.7569 0.4663 0.226 Uiso 1 1 calc R
H13C H 0.7043 0.7783 0.4971 0.226 Uiso 1 1 calc R
C14 C 0.7813(4) 0.92638(18) 0.3375(5) 0.108(2) Uani 1 1 d .
H14 H 0.7091 0.9303 0.3288 0.129 Uiso 1 1 calc R
C15 C 0.8090(10) 0.9470(2) 0.4054(5) 0.200(5) Uani 1 1 d .
H15A H 0.7742 0.9372 0.4482 0.300 Uiso 1 1 calc R
H15B H 0.7905 0.9721 0.3990 0.300 Uiso 1 1 calc R
H15C H 0.8805 0.9453 0.4134 0.300 Uiso 1 1 calc R
C16 C 0.8370(9) 0.9426(2) 0.2718(4) 0.177(4) Uani 1 1 d .
H16A H 0.9046 0.9485 0.2869 0.265 Uiso 1 1 calc R
H16B H 0.8031 0.9643 0.2554 0.265 Uiso 1 1 calc R
H16C H 0.8391 0.9253 0.2314 0.265 Uiso 1 1 calc R
C17 C 0.3353(3) 0.90522(14) 0.4109(2) 0.0622(12) Uani 1 1 d .
C18 C 0.2626(4) 0.87710(16) 0.4073(3) 0.0745(14) Uani 1 1 d .
C19 C 0.1629(4) 0.8866(2) 0.4133(4) 0.108(2) Uani 1 1 d .
H19 H 0.1140 0.8685 0.4100 0.129 Uiso 1 1 calc R
C20 C 0.1332(5) 0.9216(3) 0.4241(4) 0.129(3) Uani 1 1 d .
H20 H 0.0651 0.9269 0.4307 0.155 Uiso 1 1 calc R
C21 C 0.2034(5) 0.9498(2) 0.4254(4) 0.106(2) Uani 1 1 d .
H21 H 0.1817 0.9737 0.4311 0.127 Uiso 1 1 calc R
C22 C 0.3070(4) 0.94228(16) 0.4183(3) 0.0796(15) Uani 1 1 d .
C23 C 0.3094(9) 0.8184(2) 0.4686(4) 0.174(4) Uani 1 1 d .
H23A H 0.2449 0.8155 0.4924 0.261 Uiso 1 1 calc R
H23B H 0.3532 0.8322 0.5010 0.261 Uiso 1 1 calc R
H23C H 0.3385 0.7949 0.4594 0.261 Uiso 1 1 calc R
C24 C 0.2285(7) 0.8166(2) 0.3458(5) 0.154(3) Uani 1 1 d .
H24A H 0.2565 0.7927 0.3378 0.231 Uiso 1 1 calc R
H24B H 0.2220 0.8289 0.2984 0.231 Uiso 1 1 calc R
H24C H 0.1633 0.8143 0.3688 0.231 Uiso 1 1 calc R
C25 C 0.2966(4) 0.83795(17) 0.3962(3) 0.0921(18) Uani 1 1 d .
H25 H 0.3630 0.8388 0.3719 0.111 Uiso 1 1 calc R
C26 C 0.3828(5) 0.97188(16) 0.4153(4) 0.0979(18) Uani 1 1 d .
H26 H 0.4468 0.9615 0.4330 0.117 Uiso 1 1 calc R
C27 C 0.3585(7) 1.0047(2) 0.4669(5) 0.156(3) Uani 1 1 d .
H27A H 0.3054 1.0189 0.4448 0.234 Uiso 1 1 calc R
H27B H 0.4177 1.0195 0.4726 0.234 Uiso 1 1 calc R
H27C H 0.3373 0.9960 0.5154 0.234 Uiso 1 1 calc R
C28 C 0.3995(8) 0.9842(2) 0.3346(5) 0.154(3) Uani 1 1 d .
H28A H 0.4079 0.9633 0.3028 0.231 Uiso 1 1 calc R
H28B H 0.4588 0.9992 0.3321 0.231 Uiso 1 1 calc R
H28C H 0.3421 0.9981 0.3180 0.231 Uiso 1 1 calc R
C29 C 1.2800(10) 0.9112(4) 0.7532(8) 0.213(6) Uani 1 1 d .
H29A H 1.3049 0.8875 0.7395 0.319 Uiso 1 1 calc R
H29B H 1.2724 0.9126 0.8068 0.319 Uiso 1 1 calc R
H29C H 1.3270 0.9295 0.7368 0.319 Uiso 1 1 calc R
C30 C 1.1958(11) 0.9372(4) 0.6554(10) 0.230(7) Uani 1 1 d .
H30A H 1.2223 0.9222 0.6152 0.276 Uiso 1 1 calc R
H30B H 1.2423 0.9573 0.6632 0.276 Uiso 1 1 calc R
C31 C 1.0998(16) 0.9516(3) 0.6331(7) 0.220(7) Uani 1 1 d .
H31A H 1.0899 0.9740 0.6609 0.264 Uiso 1 1 calc R
H31B H 1.1055 0.9582 0.5804 0.264 Uiso 1 1 calc R
C32 C 0.9227(10) 0.9469(4) 0.6135(8) 0.296(10) Uani 1 1 d .
H32A H 0.9302 0.9727 0.6074 0.444 Uiso 1 1 calc R
H32B H 0.8698 0.9420 0.6490 0.444 Uiso 1 1 calc R
H32C H 0.9059 0.9360 0.5659 0.444 Uiso 1 1 calc R
C33 C 0.9724(8) 0.8468(3) 0.5484(5) 0.192(5) Uani 1 1 d .
H33A H 0.9279 0.8365 0.5115 0.288 Uiso 1 1 calc R
H33B H 1.0388 0.8368 0.5421 0.288 Uiso 1 1 calc R
H33C H 0.9750 0.8727 0.5421 0.288 Uiso 1 1 calc R
C34 C 0.8749(9) 0.8088(3) 0.6331(8) 0.183(5) Uani 1 1 d .
H34A H 0.8186 0.8109 0.5985 0.219 Uiso 1 1 calc R
H34B H 0.9125 0.7873 0.6181 0.219 Uiso 1 1 calc R
C35 C 0.8378(10) 0.8021(2) 0.6978(5) 0.173(4) Uani 1 1 d U
H35A H 0.7660 0.7981 0.6908 0.207 Uiso 1 1 calc R
H35B H 0.8661 0.7791 0.7144 0.207 Uiso 1 1 calc R
C36 C 0.7979(10) 0.8187(3) 0.8168(7) 0.221(6) Uani 1 1 d .
H36A H 0.7376 0.8048 0.8086 0.331 Uiso 1 1 calc R
H36B H 0.7805 0.8421 0.8375 0.331 Uiso 1 1 calc R
H36C H 0.8411 0.8060 0.8512 0.331 Uiso 1 1 calc R
H1 H 0.573(3) 0.8854(9) 0.2367(18) 0.045(10) Uiso 1 1 d .

loop_
_atom_site_aniso_label
_atom_site_aniso_U_11
_atom_site_aniso_U_22
_atom_site_aniso_U_33
_atom_site_aniso_U_23
_atom_site_aniso_U_13
_atom_site_aniso_U_12
Ni1 0.0355(3) 0.0613(3) 0.0499(3) -0.0014(2) -0.0005(2) 0.0021(2)
K1 0.0952(14) 0.0866(11) 0.0790(11) 0.000 -0.0002(9) 0.000
O1 0.125(5) 0.188(6) 0.158(5) 0.027(4) -0.010(4) -0.027(4)
O2 0.170(7) 0.175(6) 0.178(6) 0.076(5) 0.001(5) -0.004(5)
O3 0.236(8) 0.187(6) 0.101(4) -0.020(4) -0.008(4) -0.055(6)
O4 0.158(6) 0.174(6) 0.174(6) 0.042(5) 0.026(5) -0.046(5)
N1 0.0389(19) 0.067(2) 0.0532(19) -0.0078(15) -0.0033(15) 0.0073(16)
N2 0.040(2) 0.076(2) 0.0477(18) 0.0024(16) 0.0002(15) 0.0082(16)
C1 0.062(3) 0.063(3) 0.047(2) 0.0008(19) 0.0005(19) 0.002(2)
C2 0.062(3) 0.075(3) 0.052(2) -0.002(2) -0.007(2) 0.000(2)
C3 0.070(3) 0.107(4) 0.057(3) -0.004(3) -0.009(2) 0.011(3)
C4 0.076(4) 0.133(5) 0.052(3) -0.001(3) 0.005(3) 0.018(3)
C5 0.046(3) 0.076(3) 0.057(2) -0.011(2) -0.010(2) 0.012(2)
C6 0.070(3) 0.077(3) 0.083(3) -0.019(3) -0.022(3) 0.020(3)
C7 0.088(5) 0.096(4) 0.111(5) -0.031(4) -0.027(4) 0.037(4)
C8 0.066(4) 0.137(6) 0.117(5) -0.040(4) -0.021(4) 0.047(4)
C9 0.043(3) 0.150(6) 0.105(4) -0.013(4) -0.004(3) 0.007(3)
C10 0.040(3) 0.092(4) 0.087(3) -0.004(3) -0.003(2) 0.007(3)
C11 0.105(5) 0.065(3) 0.119(5) -0.003(3) -0.033(4) 0.012(3)
C12 0.138(7) 0.114(5) 0.160(7) 0.017(5) -0.068(6) -0.030(5)
C13 0.195(9) 0.115(6) 0.143(6) 0.029(5) -0.057(6) -0.014(6)
C14 0.049(3) 0.105(5) 0.169(7) 0.007(5) 0.017(4) -0.013(3)
C15 0.364(17) 0.101(6) 0.135(7) -0.025(5) 0.082(9) 0.016(8)
C16 0.272(14) 0.156(8) 0.102(6) 0.015(5) -0.016(7) -0.065(8)
C17 0.040(3) 0.094(3) 0.052(2) -0.001(2) 0.0065(19) 0.011(2)
C18 0.045(3) 0.113(4) 0.065(3) 0.009(3) 0.006(2) -0.004(3)
C19 0.045(3) 0.175(7) 0.103(5) 0.003(5) 0.014(3) -0.008(4)
C20 0.052(4) 0.213(9) 0.122(6) -0.018(6) 0.003(4) 0.035(5)
C21 0.071(4) 0.140(6) 0.107(5) -0.013(4) 0.005(4) 0.044(4)
C22 0.055(3) 0.107(4) 0.078(3) -0.011(3) 0.004(3) 0.022(3)
C23 0.277(13) 0.129(7) 0.117(6) 0.039(5) -0.033(7) -0.005(7)
C24 0.166(9) 0.139(7) 0.157(7) -0.033(6) -0.063(6) 0.009(6)
C25 0.067(4) 0.106(5) 0.104(4) 0.021(3) 0.004(3) -0.024(3)
C26 0.095(5) 0.087(4) 0.112(5) -0.018(3) 0.003(4) 0.031(3)
C27 0.150(8) 0.120(6) 0.198(8) -0.070(6) -0.001(7) 0.037(5)
C28 0.199(10) 0.124(6) 0.140(7) 0.023(5) 0.029(6) -0.033(6)
C29 0.135(10) 0.218(13) 0.284(16) 0.005(10) -0.046(10) -0.014(9)
C30 0.181(13) 0.217(14) 0.292(18) 0.122(12) 0.094(12) 0.037(10)
C31 0.35(2) 0.155(11) 0.159(9) 0.055(8) 0.011(13) -0.064(13)
C32 0.212(14) 0.41(2) 0.264(15) 0.169(15) -0.010(12) 0.133(15)
C33 0.200(11) 0.266(14) 0.111(7) -0.012(8) -0.004(7) -0.012(9)
C34 0.176(10) 0.121(7) 0.252(14) -0.060(8) -0.094(10) -0.007(7)
C35 0.309(9) 0.120(5) 0.089(5) -0.002(4) -0.017(6) -0.132(6)
C36 0.211(14) 0.208(12) 0.243(14) 0.106(10) 0.027(10) -0.021(9)

loop_
_atom_type_symbol
_atom_type_description
_atom_type_scat_dispersion_real
_atom_type_scat_dispersion_imag
_atom_type_scat_source
C C 0.0033 0.0016 'International Tables Vol C Tables 4.2.6.8 and 6.1.1.4'
H H 0.0000 0.0000 'International Tables Vol C Tables 4.2.6.8 and 6.1.1.4'
N N 0.0061 0.0033 'International Tables Vol C Tables 4.2.6.8 and 6.1.1.4'
O O 0.0106 0.0060 'International Tables Vol C Tables 4.2.6.8 and 6.1.1.4'
K K 0.2009 0.2494 'International Tables Vol C Tables 4.2.6.8 and 6.1.1.4'
Ni Ni 0.3393 1.1124 'International Tables Vol C Tables 4.2.6.8 and 6.1.1.4'

loop_
_geom_angle_atom_site_label_1
_geom_angle_atom_site_label_2
_geom_angle_atom_site_label_3
_geom_angle
_geom_angle_site_symmetry_1
_geom_angle_site_symmetry_3
H1 Ni1 N1 170.2(12) 3_655 .
H1 Ni1 N2 97.7(13) 3_655 .
N1 Ni1 N2 81.64(14) . .
H1 Ni1 Ni1 41.7(13) 3_655 3_655
N1 Ni1 Ni1 140.22(10) . 3_655
N2 Ni1 Ni1 138.09(10) . 3_655
H1 Ni1 H1 80(2) 3_655 .
N1 Ni1 H1 102.6(13) . .
N2 Ni1 H1 170.5(11) . .
Ni1 Ni1 H1 37.9(13) 3_655 .
O2 K1 O2 89.1(4) 3_756 .
O2 K1 O3 79.3(2) 3_756 3_756
O2 K1 O3 155.2(3) . 3_756
O2 K1 O3 155.2(3) 3_756 .
O2 K1 O3 79.3(2) . .
O3 K1 O3 119.2(3) 3_756 .
O2 K1 O4 117.0(2) 3_756 .
O2 K1 O4 123.0(2) . .
O3 K1 O4 81.8(2) 3_756 .
O3 K1 O4 55.5(2) . .
O2 K1 O4 123.0(2) 3_756 3_756
O2 K1 O4 117.0(2) . 3_756
O3 K1 O4 55.5(2) 3_756 3_756
O3 K1 O4 81.8(2) . 3_756
O4 K1 O4 91.1(3) . 3_756
O2 K1 O1 80.5(2) 3_756 .
O2 K1 O1 58.1(2) . .
O3 K1 O1 98.1(2) 3_756 .
O3 K1 O1 110.6(2) . .
O4 K1 O1 161.9(2) . .
O4 K1 O1 74.4(2) 3_756 .
O2 K1 O1 58.1(2) 3_756 3_756
O2 K1 O1 80.5(2) . 3_756
O3 K1 O1 110.6(2) 3_756 3_756
O3 K1 O1 98.1(2) . 3_756
O4 K1 O1 74.4(2) . 3_756
O4 K1 O1 161.9(2) 3_756 3_756
O1 K1 O1 121.7(3) . 3_756
C29 O1 C30 113.9(10) . .
C29 O1 K1 127.0(7) . .
C30 O1 K1 117.4(8) . .
C31 O2 C32 118.9(12) . .
C31 O2 K1 120.0(7) . .
C32 O2 K1 117.1(7) . .
C34 O3 C33 121.2(9) . .
C34 O3 K1 116.3(6) . .
C33 O3 K1 122.3(6) . .
C35 O4 C36 121.8(9) . .
C35 O4 K1 121.8(6) . .
C36 O4 K1 115.3(7) . .
C1 N1 C5 119.3(3) . .
C1 N1 Ni1 114.2(3) . .
C5 N1 Ni1 125.6(3) . .
C2 N2 C17 119.7(4) . .
C2 N2 Ni1 114.7(3) . .
C17 N2 Ni1 125.5(3) . .
N1 C1 C2 115.1(4) . .
N1 C1 C3 122.4(4) . .
C2 C1 C3 122.5(4) . .
N2 C2 C1 114.3(4) . .
N2 C2 C4 122.9(4) . .
C1 C2 C4 122.8(4) . .
C1 C3 H3A 109.5 . .
C1 C3 H3B 109.5 . .
H3A C3 H3B 109.5 . .
C1 C3 H3C 109.5 . .
H3A C3 H3C 109.5 . .
H3B C3 H3C 109.5 . .
C2 C4 H4A 109.5 . .
C2 C4 H4B 109.5 . .
H4A C4 H4B 109.5 . .
C2 C4 H4C 109.5 . .
H4A C4 H4C 109.5 . .
H4B C4 H4C 109.5 . .
C10 C5 C6 121.3(4) . .
C10 C5 N1 119.5(4) . .
C6 C5 N1 119.2(4) . .
C7 C6 C5 118.0(6) . .
C7 C6 C11 121.2(5) . .
C5 C6 C11 120.7(5) . .
C8 C7 C6 121.1(6) . .
C8 C7 H7 119.4 . .
C6 C7 H7 119.4 . .
C9 C8 C7 120.0(6) . .
C9 C8 H8 120.0 . .
C7 C8 H8 120.0 . .
C8 C9 C10 121.9(6) . .
C8 C9 H9 119.0 . .
C10 C9 H9 119.0 . .
C5 C10 C9 117.6(5) . .
C5 C10 C14 120.9(4) . .
C9 C10 C14 121.6(5) . .
C6 C11 C12 110.8(6) . .
C6 C11 C13 115.3(6) . .
C12 C11 C13 110.0(5) . .
C6 C11 H11 106.8 . .
C12 C11 H11 106.8 . .
C13 C11 H11 106.8 . .
C11 C12 H12A 109.5 . .
C11 C12 H12B 109.5 . .
H12A C12 H12B 109.5 . .
C11 C12 H12C 109.5 . .
H12A C12 H12C 109.5 . .
H12B C12 H12C 109.5 . .
C11 C13 H13A 109.5 . .
C11 C13 H13B 109.5 . .
H13A C13 H13B 109.5 . .
C11 C13 H13C 109.5 . .
H13A C13 H13C 109.5 . .
H13B C13 H13C 109.5 . .
C15 C14 C10 112.2(7) . .
C15 C14 C16 108.0(6) . .
C10 C14 C16 114.3(6) . .
C15 C14 H14 107.3 . .
C10 C14 H14 107.3 . .
C16 C14 H14 107.3 . .
C14 C15 H15A 109.5 . .
C14 C15 H15B 109.5 . .
H15A C15 H15B 109.5 . .
C14 C15 H15C 109.5 . .
H15A C15 H15C 109.5 . .
H15B C15 H15C 109.5 . .
C14 C16 H16A 109.5 . .
C14 C16 H16B 109.5 . .
H16A C16 H16B 109.5 . .
C14 C16 H16C 109.5 . .
H16A C16 H16C 109.5 . .
H16B C16 H16C 109.5 . .
C18 C17 C22 121.7(5) . .
C18 C17 N2 119.4(4) . .
C22 C17 N2 118.9(4) . .
C19 C18 C17 117.8(6) . .
C19 C18 C25 122.5(6) . .
C17 C18 C25 119.6(4) . .
C20 C19 C18 122.1(7) . .
C20 C19 H19 118.9 . .
C18 C19 H19 118.9 . .
C19 C20 C21 120.8(6) . .
C19 C20 H20 119.6 . .
C21 C20 H20 119.6 . .
C20 C21 C22 120.5(6) . .
C20 C21 H21 119.8 . .
C22 C21 H21 119.8 . .
C21 C22 C17 117.0(6) . .
C21 C22 C26 121.5(6) . .
C17 C22 C26 121.4(4) . .
C25 C23 H23A 109.5 . .
C25 C23 H23B 109.5 . .
H23A C23 H23B 109.5 . .
C25 C23 H23C 109.5 . .
H23A C23 H23C 109.5 . .
H23B C23 H23C 109.5 . .
C25 C24 H24A 109.5 . .
C25 C24 H24B 109.5 . .
H24A C24 H24B 109.5 . .
C25 C24 H24C 109.5 . .
H24A C24 H24C 109.5 . .
H24B C24 H24C 109.5 . .
C23 C25 C24 109.6(6) . .
C23 C25 C18 112.3(6) . .
C24 C25 C18 113.3(6) . .
C23 C25 H25 107.1 . .
C24 C25 H25 107.1 . .
C18 C25 H25 107.1 . .
C22 C26 C28 110.6(6) . .
C22 C26 C27 114.1(6) . .
C28 C26 C27 110.9(6) . .
C22 C26 H26 107.0 . .
C28 C26 H26 107.0 . .
C27 C26 H26 107.0 . .
C26 C27 H27A 109.5 . .
C26 C27 H27B 109.5 . .
H27A C27 H27B 109.5 . .
C26 C27 H27C 109.5 . .
H27A C27 H27C 109.5 . .
H27B C27 H27C 109.5 . .
C26 C28 H28A 109.5 . .
C26 C28 H28B 109.5 . .
H28A C28 H28B 109.5 . .
C26 C28 H28C 109.5 . .
H28A C28 H28C 109.5 . .
H28B C28 H28C 109.5 . .
O1 C29 H29A 109.5 . .
O1 C29 H29B 109.5 . .
H29A C29 H29B 109.5 . .
O1 C29 H29C 109.5 . .
H29A C29 H29C 109.5 . .
H29B C29 H29C 109.5 . .
O1 C30 C31 112.7(11) . .
O1 C30 H30A 109.0 . .
C31 C30 H30A 109.0 . .
O1 C30 H30B 109.0 . .
C31 C30 H30B 109.0 . .
H30A C30 H30B 107.8 . .
O2 C31 C30 121.7(12) . .
O2 C31 H31A 106.9 . .
C30 C31 H31A 106.9 . .
O2 C31 H31B 106.9 . .
C30 C31 H31B 106.9 . .
H31A C31 H31B 106.7 . .
O2 C32 H32A 109.5 . .
O2 C32 H32B 109.5 . .
H32A C32 H32B 109.5 . .
O2 C32 H32C 109.5 . .
H32A C32 H32C 109.5 . .
H32B C32 H32C 109.5 . .
O3 C33 H33A 109.5 . .
O3 C33 H33B 109.5 . .
H33A C33 H33B 109.5 . .
O3 C33 H33C 109.5 . .
H33A C33 H33C 109.5 . .
H33B C33 H33C 109.5 . .
C35 C34 O3 121.8(9) . .
C35 C34 H34A 106.9 . .
O3 C34 H34A 106.9 . .
C35 C34 H34B 106.9 . .
O3 C34 H34B 106.9 . .
H34A C34 H34B 106.7 . .
O4 C35 C34 121.2(8) . .
O4 C35 H35A 107.0 . .
C34 C35 H35A 107.0 . .
O4 C35 H35B 107.0 . .
C34 C35 H35B 107.0 . .
H35A C35 H35B 106.8 . .
O4 C36 H36A 109.5 . .
O4 C36 H36B 109.5 . .
H36A C36 H36B 109.5 . .
O4 C36 H36C 109.5 . .
H36A C36 H36C 109.5 . .
H36B C36 H36C 109.5 . .

loop_
_geom_bond_atom_site_label_1
_geom_bond_atom_site_label_2
_geom_bond_distance
_geom_bond_site_symmetry_2
Ni1 H1 1.50(4) 3_655
Ni1 N1 1.923(3) .
Ni1 N2 1.924(3) .
Ni1 Ni1 2.4040(10) 3_655
Ni1 H1 1.63(3) .
K1 O2 2.794(7) 3_756
K1 O2 2.794(7) .
K1 O3 2.838(6) 3_756
K1 O3 2.838(6) .
K1 O4 2.839(7) .
K1 O4 2.839(7) 3_756
K1 O1 2.954(7) .
K1 O1 2.954(7) 3_756
O1 C29 1.342(11) .
O1 C30 1.372(13) .
O2 C31 1.354(15) .
O2 C32 1.410(12) .
O3 C34 1.386(12) .
O3 C33 1.397(10) .
O4 C35 1.217(9) .
O4 C36 1.371(12) .
N1 C1 1.345(5) .
N1 C5 1.435(5) .
N2 C2 1.340(5) .
N2 C17 1.420(5) .
C1 C2 1.394(6) .
C1 C3 1.503(6) .
C2 C4 1.492(6) .
C3 H3A 0.9600 .
C3 H3B 0.9600 .
C3 H3C 0.9600 .
C4 H4A 0.9600 .
C4 H4B 0.9600 .
C4 H4C 0.9600 .
C5 C10 1.396(7) .
C5 C6 1.403(7) .
C6 C7 1.392(8) .
C6 C11 1.510(8) .
C7 C8 1.375(9) .
C7 H7 0.9300 .
C8 C9 1.354(9) .
C8 H8 0.9300 .
C9 C10 1.398(7) .
C9 H9 0.9300 .
C10 C14 1.503(8) .
C11 C12 1.515(8) .
C11 C13 1.520(8) .
C11 H11 0.9800 .
C12 H12A 0.9600 .
C12 H12B 0.9600 .
C12 H12C 0.9600 .
C13 H13A 0.9600 .
C13 H13B 0.9600 .
C13 H13C 0.9600 .
C14 C15 1.472(11) .
C14 C16 1.504(10) .
C14 H14 0.9800 .
C15 H15A 0.9600 .
C15 H15B 0.9600 .
C15 H15C 0.9600 .
C16 H16A 0.9600 .
C16 H16B 0.9600 .
C16 H16C 0.9600 .
C17 C18 1.413(7) .
C17 C22 1.417(7) .
C18 C19 1.372(8) .
C18 C25 1.519(8) .
C19 C20 1.357(10) .
C19 H19 0.9300 .
C20 C21 1.390(10) .
C20 H20 0.9300 .
C21 C22 1.406(7) .
C21 H21 0.9300 .
C22 C26 1.482(8) .
C23 C25 1.482(9) .
C23 H23A 0.9600 .
C23 H23B 0.9600 .
C23 H23C 0.9600 .
C24 C25 1.495(9) .
C24 H24A 0.9600 .
C24 H24B 0.9600 .
C24 H24C 0.9600 .
C25 H25 0.9800 .
C26 C28 1.520(9) .
C26 C27 1.549(8) .
C26 H26 0.9800 .
C27 H27A 0.9600 .
C27 H27B 0.9600 .
C27 H27C 0.9600 .
C28 H28A 0.9600 .
C28 H28B 0.9600 .
C28 H28C 0.9600 .
C29 H29A 0.9600 .
C29 H29B 0.9600 .
C29 H29C 0.9600 .
C30 C31 1.433(17) .
C30 H30A 0.9700 .
C30 H30B 0.9700 .
C31 H31A 0.9700 .
C31 H31B 0.9700 .
C32 H32A 0.9600 .
C32 H32B 0.9600 .
C32 H32C 0.9600 .
C33 H33A 0.9600 .
C33 H33B 0.9600 .
C33 H33C 0.9600 .
C34 C35 1.273(14) .
C34 H34A 0.9700 .
C34 H34B 0.9700 .
C35 H35A 0.9700 .
C35 H35B 0.9700 .
C36 H36A 0.9600 .
C36 H36B 0.9600 .
C36 H36C 0.9600 .

loop_
_geom_torsion_atom_site_label_1
_geom_torsion_atom_site_label_2
_geom_torsion_atom_site_label_3
_geom_torsion_atom_site_label_4
_geom_torsion
_geom_torsion_site_symmetry_1
O2 K1 O1 C29 87.3(9) 3_756
O2 K1 O1 C29 -177.8(10) .
O3 K1 O1 C29 9.6(10) 3_756
O3 K1 O1 C29 -115.8(9) .
O4 K1 O1 C29 -78.8(11) .
O4 K1 O1 C29 -41.0(9) 3_756
O1 K1 O1 C29 130.0(10) 3_756
O2 K1 O1 C30 -108.4(9) 3_756
O2 K1 O1 C30 -13.5(9) .
O3 K1 O1 C30 174.0(9) 3_756
O3 K1 O1 C30 48.6(9) .
O4 K1 O1 C30 85.5(11) .
O4 K1 O1 C30 123.4(9) 3_756
O1 K1 O1 C30 -65.6(9) 3_756
O2 K1 O2 C31 73.2(10) 3_756
O3 K1 O2 C31 11.6(13) 3_756
O3 K1 O2 C31 -128.9(10) .
O4 K1 O2 C31 -164.8(10) .
O4 K1 O2 C31 -53.9(11) 3_756
O1 K1 O2 C31 -6.2(10) .
O1 K1 O2 C31 130.9(10) 3_756
O2 K1 O2 C32 -84.1(10) 3_756
O3 K1 O2 C32 -145.6(10) 3_756
O3 K1 O2 C32 73.8(10) .
O4 K1 O2 C32 38.0(11) .
O4 K1 O2 C32 148.9(9) 3_756
O1 K1 O2 C32 -163.4(10) .
O1 K1 O2 C32 -26.4(10) 3_756
O2 K1 O3 C34 -91.2(9) 3_756
O2 K1 O3 C34 -154.6(7) .
O3 K1 O3 C34 43.2(7) 3_756
O4 K1 O3 C34 -11.3(7) .
O4 K1 O3 C34 85.8(7) 3_756
O1 K1 O3 C34 155.6(7) .
O1 K1 O3 C34 -76.0(7) 3_756
O2 K1 O3 C33 93.8(9) 3_756
O2 K1 O3 C33 30.3(8) .
O3 K1 O3 C33 -131.9(8) 3_756
O4 K1 O3 C33 173.7(9) .
O4 K1 O3 C33 -89.3(8) 3_756
O1 K1 O3 C33 -19.4(8) .
O1 K1 O3 C33 109.0(8) 3_756
O2 K1 O4 C35 168.8(9) 3_756
O2 K1 O4 C35 60.8(10) .
O3 K1 O4 C35 -117.7(9) 3_756
O3 K1 O4 C35 16.5(9) .
O4 K1 O4 C35 -62.8(9) 3_756
O1 K1 O4 C35 -26.6(13) .
O1 K1 O4 C35 128.2(9) 3_756
O2 K1 O4 C36 -23.1(8) 3_756
O2 K1 O4 C36 -131.1(7) .
O3 K1 O4 C36 50.5(8) 3_756
O3 K1 O4 C36 -175.4(8) .
O4 K1 O4 C36 105.3(8) 3_756
O1 K1 O4 C36 141.5(8) .
O1 K1 O4 C36 -63.7(8) 3_756
H1 Ni1 N1 C1 -88(8) 3_655
N2 Ni1 N1 C1 -1.0(3) .
Ni1 Ni1 N1 C1 176.5(2) 3_655
H1 Ni1 N1 C5 81(8) 3_655
N2 Ni1 N1 C5 168.4(4) .
Ni1 Ni1 N1 C5 -14.1(4) 3_655
H1 Ni1 N2 C2 173.0(12) 3_655
N1 Ni1 N2 C2 2.9(3) .
Ni1 Ni1 N2 C2 -174.7(2) 3_655
H1 Ni1 N2 C17 -9.2(13) 3_655
N1 Ni1 N2 C17 -179.3(4) .
Ni1 Ni1 N2 C17 3.1(5) 3_655
C5 N1 C1 C2 -171.2(4) .
Ni1 N1 C1 C2 -1.1(5) .
C5 N1 C1 C3 9.3(6) .
Ni1 N1 C1 C3 179.4(3) .
C17 N2 C2 C1 177.8(4) .
Ni1 N2 C2 C1 -4.3(5) .
C17 N2 C2 C4 0.6(7) .
Ni1 N2 C2 C4 178.5(4) .
N1 C1 C2 N2 3.5(6) .
C3 C1 C2 N2 -177.0(4) .
N1 C1 C2 C4 -179.3(4) .
C3 C1 C2 C4 0.2(7) .
C1 N1 C5 C10 -103.1(5) .
Ni1 N1 C5 C10 88.0(5) .
C1 N1 C5 C6 77.5(5) .
Ni1 N1 C5 C6 -91.4(5) .
C10 C5 C6 C7 -0.2(7) .
N1 C5 C6 C7 179.2(4) .
C10 C5 C6 C11 -175.9(5) .
N1 C5 C6 C11 3.5(7) .
C5 C6 C7 C8 2.4(8) .
C11 C6 C7 C8 178.0(6) .
C6 C7 C8 C9 -3.9(10) .
C7 C8 C9 C10 3.2(10) .
C6 C5 C10 C9 -0.4(7) .
N1 C5 C10 C9 -179.8(4) .
C6 C5 C10 C14 179.4(5) .
N1 C5 C10 C14 0.1(7) .
C8 C9 C10 C5 -1.1(9) .
C8 C9 C10 C14 179.1(6) .
C7 C6 C11 C12 -87.0(7) .
C5 C6 C11 C12 88.6(6) .
C7 C6 C11 C13 38.7(8) .
C5 C6 C11 C13 -145.8(6) .
C5 C10 C14 C15 92.7(7) .
C9 C10 C14 C15 -87.4(8) .
C5 C10 C14 C16 -143.8(6) .
C9 C10 C14 C16 36.0(9) .
C2 N2 C17 C18 -100.9(5) .
Ni1 N2 C17 C18 81.5(5) .
C2 N2 C17 C22 78.7(6) .
Ni1 N2 C17 C22 -98.9(5) .
C22 C17 C18 C19 -1.7(7) .
N2 C17 C18 C19 177.8(5) .
C22 C17 C18 C25 177.6(5) .
N2 C17 C18 C25 -2.8(7) .
C17 C18 C19 C20 -1.5(9) .
C25 C18 C19 C20 179.2(6) .
C18 C19 C20 C21 3.5(12) .
C19 C20 C21 C22 -2.3(11) .
C20 C21 C22 C17 -0.8(9) .
C20 C21 C22 C26 176.6(6) .
C18 C17 C22 C21 2.8(7) .
N2 C17 C22 C21 -176.8(5) .
C18 C17 C22 C26 -174.6(5) .
N2 C17 C22 C26 5.8(7) .
C19 C18 C25 C23 -87.2(8) .
C17 C18 C25 C23 93.5(7) .
C19 C18 C25 C24 37.6(8) .
C17 C18 C25 C24 -141.7(6) .
C21 C22 C26 C28 -88.9(7) .
C17 C22 C26 C28 88.4(7) .
C21 C22 C26 C27 36.9(9) .
C17 C22 C26 C27 -145.9(6) .
C29 O1 C30 C31 -163.4(13) .
K1 O1 C30 C31 30.2(17) .
C32 O2 C31 C30 -176.8(14) .
K1 O2 C31 C30 26.4(19) .
O1 C30 C31 O2 -38(2) .
C33 O3 C34 C35 -176.2(12) .
K1 O3 C34 C35 8.7(15) .
C36 O4 C35 C34 172.3(12) .
K1 O4 C35 C34 -20.3(18) .
O3 C34 C35 O4 7(2) .

loop_
_platon_squeeze_void_nr
_platon_squeeze_void_average_x
_platon_squeeze_void_average_y
_platon_squeeze_void_average_z
_platon_squeeze_void_volume
_platon_squeeze_void_count_electrons
_platon_squeeze_void_content
1 -0.002 0.000 0.500 745 133 ' '
2 -0.005 0.500 0.000 745 133 ' '
3 0.139 0.244 0.946 8 0 ' '
4 0.139 0.256 0.446 8 0 ' '
5 0.237 0.521 0.364 26 2 ' '
6 0.237 0.979 0.864 26 1 ' '
7 0.236 0.717 0.608 21 1 ' '
8 0.235 0.783 0.107 21 1 ' '
9 0.389 0.228 0.726 7 1 ' '
10 0.389 0.272 0.226 7 1 ' '
11 0.405 0.031 0.132 5 0 ' '
12 0.405 0.469 0.632 6 0 ' '
13 0.595 0.531 0.368 6 0 ' '
14 0.595 0.969 0.868 6 0 ' '
15 0.611 0.728 0.774 7 0 ' '
16 0.611 0.772 0.274 7 0 ' '
17 0.763 0.021 0.136 26 3 ' '
18 0.763 0.479 0.636 26 2 ' '
19 0.764 0.217 0.892 22 1 ' '
20 0.764 0.283 0.392 22 1 ' '
21 0.861 0.744 0.554 8 0 ' '
22 0.861 0.756 0.054 8 0 ' '
